data_2013743
loop_
_publ_author_name
'Leaver, Stewart A.'
'Kilner, Colin A.'
'Halcrow, Malcolm A.'

_publ_section_title
;
 Di-\m-hydroxo-bis({bis[2-(2-pyridyl)ethyl]amine-\k^3^<i>N</i>}copper(II))
 dichloride hexahydrate
;
_journal_issue 1
_journal_name_full 'Acta Crystallographica Section C'
_journal_page_first m1
_journal_page_last m3
_journal_paper_doi 10.1107/S0108270103026064
_journal_volume 60
_journal_year 2004
_chemical_formula_iupac '[Cu2 (O H)2 (C14 H17 N3)2] Cl2 , 6H2 O'
_chemical_formula_moiety 'C28 H36 Cu2 N6 O2 2+ , 2Cl - , 6H2 O'
_chemical_formula_sum 'C28 H48 Cl2 Cu2 N6 O8'
_chemical_formula_weight 794.70
_chemical_name_systematic
;
Di-\m-hydroxo-bis({bis[2-(2-pyridyl)ethyl]amine-\k^3^N}copper(II)) dichloride
hexahydrate
;
_space_group_IT_number 2
_symmetry_cell_setting triclinic
_symmetry_space_group_name_Hall '-P 1'
_symmetry_space_group_name_H-M 'P -1'
_atom_sites_solution_hydrogens geom
_atom_sites_solution_primary direct
_atom_sites_solution_secondary difmap
_audit_creation_method SHELXL97
_cell_angle_alpha 63.4321(8)
_cell_angle_beta 82.2565(7)
_cell_angle_gamma 77.9460(8)
_cell_formula_units_Z 1
_cell_length_a 9.2875(2)
_cell_length_b 9.9802(2)
_cell_length_c 10.9261(2)
_cell_measurement_reflns_used 17493
_cell_measurement_temperature 150(2)
_cell_measurement_theta_max 27.50
_cell_measurement_theta_min 2.94
_cell_volume 884.85(3)
_computing_cell_refinement 'DENZO-SMN (Otwinowski & Minor, 1997)'
_computing_data_collection 'COLLECT (Nonius, 1999)'
_computing_data_reduction DENZO-SMN
_computing_molecular_graphics 'ORTEX (McArdle, 1995)'
_computing_publication_material 'local program'
_computing_structure_refinement 'SHELXL97 (Sheldrick, 1997)'
_computing_structure_solution 'SHELXS97 (Sheldrick, 1997)'
_diffrn_ambient_temperature 150(2)
_diffrn_detector_area_resol_mean 9.091
_diffrn_measured_fraction_theta_full 0.993
_diffrn_measured_fraction_theta_max 0.993
_diffrn_measurement_device_type 'Nonius KappaCCD area-detector'
_diffrn_measurement_method '\f and \w'
_diffrn_radiation_monochromator graphite
_diffrn_radiation_source 'fine-focus sealed tube'
_diffrn_radiation_type MoK\a
_diffrn_radiation_wavelength 0.71073
_diffrn_reflns_av_R_equivalents 0.054
_diffrn_reflns_av_sigmaI/netI 0.036
_diffrn_reflns_limit_h_max 12
_diffrn_reflns_limit_h_min -12
_diffrn_reflns_limit_k_max 12
_diffrn_reflns_limit_k_min -12
_diffrn_reflns_limit_l_max 14
_diffrn_reflns_limit_l_min -14
_diffrn_reflns_number 17493
_diffrn_reflns_theta_full 27.50
_diffrn_reflns_theta_max 27.50
_diffrn_reflns_theta_min 2.94
_exptl_absorpt_coefficient_mu 1.407
_exptl_absorpt_correction_T_max 0.908
_exptl_absorpt_correction_T_min 0.631
_exptl_absorpt_correction_type multi-scan
_exptl_absorpt_process_details '(SORTAV; Blessing, 1995)'
_exptl_crystal_colour 'Dark blue'
_exptl_crystal_density_diffrn 1.491
_exptl_crystal_density_meas ?
_exptl_crystal_density_method 'not measured'
_exptl_crystal_description Plate
_exptl_crystal_F_000 414
_exptl_crystal_size_max 0.36
_exptl_crystal_size_mid 0.21
_exptl_crystal_size_min 0.07
_refine_diff_density_max 0.46
_refine_diff_density_min -0.71
_refine_ls_extinction_method none
_refine_ls_goodness_of_fit_ref 1.060
_refine_ls_hydrogen_treatment mixed
_refine_ls_matrix_type full
_refine_ls_number_parameters 228
_refine_ls_number_reflns 4033
_refine_ls_number_restraints 4
_refine_ls_restrained_S_all 1.061
_refine_ls_R_factor_all 0.035
_refine_ls_R_factor_gt 0.032
_refine_ls_shift/su_max 0.001
_refine_ls_shift/su_mean 0.000
_refine_ls_structure_factor_coef Fsqd
_refine_ls_weighting_details 'calc w = 1/[\s^2^(Fo^2^)+(0.0426P)^2^+0.5339P] where P=(Fo^2^+2Fc^2^)/3'
_refine_ls_weighting_scheme calc
_refine_ls_wR_factor_gt 0.085
_refine_ls_wR_factor_ref 0.088
_reflns_number_gt 3781
_reflns_number_total 4033
_reflns_threshold_expression I>2\s(I)
_cod_data_source_file bm1551.cif
_cod_data_source_block I
_cod_depositor_comments
;
The following automatic conversions were performed:
'_symmetry_cell_setting' value 'Triclinic' changed to 'triclinic'
according to '/home/saulius/struct/CIF-dictionaries/cif_core.dic'
dictionary named 'cif_core.dic' version 2.4.1 from 2010-06-29.

Automatic conversion script
Id: cif_fix_enum 1527 2010-12-29 10:47:43Z saulius 

The following automatic conversions were performed:

'_symmetry_cell_setting' value 'Triclinic' changed to 'triclinic'
according to /home/saulius/struct/CIF-dictionaries/cif_core.dic
dictionary named 'cif_core.dic' version 2.4.1 from 2010-06-29.

Automatic conversion script
Id: cif_fix_values 1715 2011-07-08 13:25:40Z adriana 

The following automatic conversions were performed:

'_exptl_crystal_density_meas' value 'not measured' was changed to '?'
- the value is perceived as not measured.

Automatic conversion script
Id: cif_fix_values 3008 2015-01-20 13:52:24Z robertas 
;
_cod_database_code 2013743
_cod_database_fobs_code 2013743

loop_
_symmetry_equiv_pos_as_xyz
'x, y, z'
'-x, -y, -z'

loop_
_atom_site_label
_atom_site_fract_x
_atom_site_fract_y
_atom_site_fract_z
_atom_site_U_iso_or_equiv
_atom_site_adp_type
_atom_site_calc_flag
_atom_site_refinement_flags
_atom_site_occupancy
_atom_site_disorder_assembly
_atom_site_disorder_group
_atom_site_type_symbol
Cu1 0.55332(2) 0.59259(2) 0.05713(2) 0.02178(9) Uani d . 1 . . Cu
O2 0.39468(15) 0.47903(15) 0.08527(14) 0.0262(3) Uani d D 1 . . O
H2 0.368(3) 0.434(3) 0.158(2) 0.037(3) Uiso d D 1 . . H
N3 0.50709(19) 0.59021(19) 0.24496(16) 0.0262(3) Uani d . 1 . . N
H3 0.492(3) 0.508(3) 0.283(3) 0.037(3) Uiso d . 1 . . H
C4 0.6330(2) 0.5976(3) 0.3106(2) 0.0352(5) Uani d . 1 . . C
H4A 0.6122 0.5571 0.4109 0.042 Uiso calc R 1 . . H
H4B 0.6456 0.7048 0.2759 0.042 Uiso calc R 1 . . H
C5 0.7746(2) 0.5061(3) 0.2810(2) 0.0371(5) Uani d . 1 . . C
H5A 0.8464 0.4817 0.3503 0.044 Uiso calc R 1 . . H
H5B 0.7532 0.4090 0.2897 0.044 Uiso calc R 1 . . H
C6 0.8428(2) 0.5891(2) 0.1403(2) 0.0285(4) Uani d . 1 . . C
N7 0.75411(17) 0.65056(17) 0.03419(16) 0.0250(3) Uani d . 1 . . N
C8 0.8100(2) 0.7295(2) -0.0932(2) 0.0275(4) Uani d . 1 . . C
H8 0.7461 0.7751 -0.1674 0.033 Uiso calc R 1 . . H
C9 0.9563(2) 0.7464(2) -0.1199(2) 0.0320(4) Uani d . 1 . . C
H9 0.9926 0.8028 -0.2106 0.038 Uiso calc R 1 . . H
C10 1.0494(2) 0.6790(2) -0.0108(2) 0.0345(4) Uani d . 1 . . C
H10 1.1513 0.6861 -0.0261 0.041 Uiso calc R 1 . . H
C11 0.9915(2) 0.6017(2) 0.1198(2) 0.0330(4) Uani d . 1 . . C
H11 1.0530 0.5573 0.1957 0.040 Uiso calc R 1 . . H
C12 0.3718(2) 0.6951(2) 0.2563(2) 0.0322(4) Uani d . 1 . . C
H12A 0.3624 0.6900 0.3496 0.039 Uiso calc R 1 . . H
H12B 0.2848 0.6604 0.2439 0.039 Uiso calc R 1 . . H
C13 0.3717(3) 0.8598(2) 0.1517(2) 0.0373(5) Uani d . 1 . . C
H13A 0.3033 0.9268 0.1866 0.045 Uiso calc R 1 . . H
H13B 0.4717 0.8838 0.1436 0.045 Uiso calc R 1 . . H
C14 0.3275(2) 0.8960(2) 0.0113(2) 0.0286(4) Uani d . 1 . . C
N15 0.41154(17) 0.82107(17) -0.05647(16) 0.0258(3) Uani d . 1 . . N
C16 0.3752(2) 0.8568(2) -0.18395(19) 0.0288(4) Uani d . 1 . . C
H16 0.4337 0.8036 -0.2319 0.035 Uiso calc R 1 . . H
C17 0.2575(2) 0.9665(2) -0.2491(2) 0.0319(4) Uani d . 1 . . C
H17 0.2375 0.9900 -0.3402 0.038 Uiso calc R 1 . . H
C18 0.1694(2) 1.0413(2) -0.1779(2) 0.0341(4) Uani d . 1 . . C
H18 0.0866 1.1160 -0.2187 0.041 Uiso calc R 1 . . H
C19 0.2045(2) 1.0052(2) -0.0472(2) 0.0328(4) Uani d . 1 . . C
H19 0.1450 1.0545 0.0035 0.039 Uiso calc R 1 . . H
Cl20 0.36186(7) 0.27589(6) 0.41280(5) 0.04245(15) Uani d . 1 . . Cl
O21 0.0392(2) 0.3447(2) 0.5372(2) 0.0521(4) Uani d D 1 . . O
H21A 0.109(3) 0.342(3) 0.497(3) 0.037(3) Uiso d D 1 . . H
O22 0.6393(2) 0.0506(2) 0.5830(2) 0.0512(4) Uani d D 1 . . O
H22A 0.636(3) -0.027(2) 0.579(3) 0.037(3) Uiso d D 1 . . H
H22B 0.569(3) 0.104(3) 0.538(3) 0.037(3) Uiso d D 1 . . H
O23A 0.9213(6) 0.1261(7) 0.4943(6) 0.0522(12) Uiso d P 0.40 A 2 O
O23B 0.9119(9) 0.1179(10) 0.5613(10) 0.056(2) Uiso d P 0.35 B 3 O
O23C 0.9315(12) 0.0831(13) 0.5609(13) 0.050(3) Uiso d P 0.25 C 1 O

loop_
_atom_site_aniso_label
_atom_site_aniso_U_11
_atom_site_aniso_U_22
_atom_site_aniso_U_33
_atom_site_aniso_U_12
_atom_site_aniso_U_13
_atom_site_aniso_U_23
Cu1 0.02181(13) 0.02336(13) 0.02222(13) -0.00487(8) -0.00280(8) -0.01072(9)
O2 0.0279(7) 0.0271(7) 0.0270(7) -0.0085(5) -0.0019(5) -0.0129(6)
N3 0.0317(8) 0.0245(8) 0.0234(7) -0.0085(6) -0.0021(6) -0.0095(6)
C4 0.0423(11) 0.0444(12) 0.0238(9) -0.0187(9) -0.0034(8) -0.0138(8)
C5 0.0372(11) 0.0382(11) 0.0312(10) -0.0100(9) -0.0144(9) -0.0058(9)
C6 0.0286(9) 0.0241(9) 0.0342(10) -0.0040(7) -0.0084(8) -0.0121(8)
N7 0.0244(7) 0.0237(7) 0.0289(8) -0.0044(6) -0.0047(6) -0.0119(6)
C8 0.0286(9) 0.0264(9) 0.0302(9) -0.0057(7) -0.0024(7) -0.0139(8)
C9 0.0298(10) 0.0302(10) 0.0413(11) -0.0093(8) 0.0051(8) -0.0201(9)
C10 0.0226(9) 0.0321(10) 0.0574(13) -0.0059(7) -0.0009(9) -0.0266(10)
C11 0.0269(9) 0.0286(9) 0.0473(12) -0.0015(7) -0.0124(8) -0.0181(9)
C12 0.0391(11) 0.0334(10) 0.0264(9) -0.0057(8) 0.0015(8) -0.0159(8)
C13 0.0545(13) 0.0285(10) 0.0341(10) -0.0033(9) -0.0069(9) -0.0182(9)
C14 0.0357(10) 0.0217(8) 0.0301(9) -0.0065(7) -0.0007(8) -0.0123(7)
N15 0.0266(8) 0.0231(7) 0.0272(8) -0.0045(6) -0.0014(6) -0.0102(6)
C16 0.0289(9) 0.0293(9) 0.0251(9) -0.0043(7) 0.0026(7) -0.0104(7)
C17 0.0340(10) 0.0301(10) 0.0259(9) -0.0042(8) -0.0037(8) -0.0069(8)
C18 0.0308(10) 0.0254(9) 0.0403(11) -0.0009(7) -0.0054(8) -0.0097(8)
C19 0.0351(10) 0.0247(9) 0.0396(11) -0.0019(8) 0.0000(8) -0.0166(8)
Cl20 0.0592(4) 0.0344(3) 0.0334(3) -0.0159(2) 0.0109(2) -0.0144(2)
O21 0.0444(10) 0.0494(10) 0.0612(12) 0.0043(8) -0.0136(9) -0.0250(9)
O22 0.0535(11) 0.0556(12) 0.0594(12) -0.0180(9) -0.0015(9) -0.0346(10)

loop_
_atom_type_symbol
_atom_type_description
_atom_type_scat_dispersion_real
_atom_type_scat_dispersion_imag
_atom_type_scat_source
C C 0.0033 0.0016 'International Tables Vol C Tables 4.2.6.8 and 6.1.1.4'
H H 0.0000 0.0000 'International Tables Vol C Tables 4.2.6.8 and 6.1.1.4'
N N 0.0061 0.0033 'International Tables Vol C Tables 4.2.6.8 and 6.1.1.4'
Cu Cu 0.3201 1.2651 'International Tables Vol C Tables 4.2.6.8 and 6.1.1.4'
Cl Cl 0.1484 0.1585 'International Tables Vol C Tables 4.2.6.8 and 6.1.1.4'
O O 0.0106 0.0060 'International Tables Vol C Tables 4.2.6.8 and 6.1.1.4'

loop_
_geom_angle_atom_site_label_1
_geom_angle_atom_site_label_2
_geom_angle_atom_site_label_3
_geom_angle_site_symmetry_1
_geom_angle
_geom_angle_publ_flag
O2 Cu1 O2 2_665 78.73(6) yes
O2 Cu1 N7 2_665 91.06(6) yes
O2 Cu1 N7 . 162.93(6) yes
O2 Cu1 N3 2_665 160.57(7) yes
O2 Cu1 N3 . 91.00(6) yes
N7 Cu1 N3 . 94.57(7) yes
O2 Cu1 N15 2_665 101.78(6) yes
O2 Cu1 N15 . 93.65(6) yes
N7 Cu1 N15 . 101.88(6) yes
N3 Cu1 N15 . 95.24(6) yes
Cu1 O2 Cu1 2_665 101.27(6) yes
Cu1 O2 Cu1 2_665 101.27(6) ?
Cu1 O2 H2 2_665 126(2) ?
Cu1 O2 H2 . 118(2) ?
C4 N3 C12 . 112.09(16) ?
C4 N3 Cu1 . 115.55(13) ?
C12 N3 Cu1 . 115.20(12) ?
C4 N3 H3 . 106(2) ?
C12 N3 H3 . 109(2) ?
Cu1 N3 H3 . 97(2) ?
N3 C4 C5 . 111.01(17) ?
N3 C4 H4A . 109.4 ?
C5 C4 H4A . 109.4 ?
N3 C4 H4B . 109.4 ?
C5 C4 H4B . 109.4 ?
H4A C4 H4B . 108.0 ?
C6 C5 C4 . 112.82(17) ?
C6 C5 H5A . 109.0 ?
C4 C5 H5A . 109.0 ?
C6 C5 H5B . 109.0 ?
C4 C5 H5B . 109.0 ?
H5A C5 H5B . 107.8 ?
N7 C6 C11 . 120.95(19) ?
N7 C6 C5 . 117.30(17) ?
C11 C6 C5 . 121.76(18) ?
C6 N7 C8 . 119.15(17) ?
C6 N7 Cu1 . 120.63(13) ?
C8 N7 Cu1 . 119.12(13) ?
N7 C8 C9 . 122.55(18) ?
N7 C8 H8 . 118.7 ?
C9 C8 H8 . 118.7 ?
C8 C9 C10 . 118.45(19) ?
C8 C9 H9 . 120.8 ?
C10 C9 H9 . 120.8 ?
C11 C10 C9 . 118.98(18) ?
C11 C10 H10 . 120.5 ?
C9 C10 H10 . 120.5 ?
C10 C11 C6 . 119.88(19) ?
C10 C11 H11 . 120.1 ?
C6 C11 H11 . 120.1 ?
N3 C12 C13 . 113.32(17) ?
N3 C12 H12A . 108.9 ?
C13 C12 H12A . 108.9 ?
N3 C12 H12B . 108.9 ?
C13 C12 H12B . 108.9 ?
H12A C12 H12B . 107.7 ?
C14 C13 C12 . 114.63(17) ?
C14 C13 H13A . 108.6 ?
C12 C13 H13A . 108.6 ?
C14 C13 H13B . 108.6 ?
C12 C13 H13B . 108.6 ?
H13A C13 H13B . 107.6 ?
N15 C14 C19 . 121.31(18) ?
N15 C14 C13 . 117.71(18) ?
C19 C14 C13 . 120.98(18) ?
C14 N15 C16 . 117.85(16) ?
C14 N15 Cu1 . 121.13(13) ?
C16 N15 Cu1 . 117.60(12) ?
N15 C16 C17 . 123.75(18) ?
N15 C16 H16 . 118.1 ?
C17 C16 H16 . 118.1 ?
C16 C17 C18 . 118.20(19) ?
C16 C17 H17 . 120.9 ?
C18 C17 H17 . 120.9 ?
C19 C18 C17 . 118.69(19) ?
C19 C18 H18 . 120.7 ?
C17 C18 H18 . 120.7 ?
C18 C19 C14 . 120.17(19) ?
C18 C19 H19 . 119.9 ?
C14 C19 H19 . 119.9 ?
H22A O22 H22B . 99(3) ?

loop_
_geom_bond_atom_site_label_1
_geom_bond_atom_site_label_2
_geom_bond_site_symmetry_2
_geom_bond_distance
_geom_bond_publ_flag
Cu1 O2 . 1.9528(13) yes
Cu1 O2 2_665 1.9527(14) yes
Cu1 N3 . 2.0298(16) yes
Cu1 N7 . 2.0175(16) yes
Cu1 N15 . 2.2646(16) yes
Cu1 Cu1 2_665 3.0194(4) yes
O2 H2 . 0.75(2) ?
N3 C4 . 1.482(3) ?
N3 C12 . 1.488(3) ?
N3 H3 . 0.77(3) ?
C4 C5 . 1.522(3) ?
C4 H4A . 0.9900 ?
C4 H4B . 0.9900 ?
C5 C6 . 1.505(3) ?
C5 H5A . 0.9900 ?
C5 H5B . 0.9900 ?
C6 N7 . 1.345(2) ?
C6 C11 . 1.393(3) ?
N7 C8 . 1.350(2) ?
C8 C9 . 1.381(3) ?
C8 H8 . 0.9500 ?
C9 C10 . 1.393(3) ?
C9 H9 . 0.9500 ?
C10 C11 . 1.379(3) ?
C10 H10 . 0.9500 ?
C11 H11 . 0.9500 ?
C12 C13 . 1.526(3) ?
C12 H12A . 0.9900 ?
C12 H12B . 0.9900 ?
C13 C14 . 1.505(3) ?
C13 H13A . 0.9900 ?
C13 H13B . 0.9900 ?
C14 N15 . 1.346(2) ?
C14 C19 . 1.398(3) ?
N15 C16 . 1.347(3) ?
C16 C17 . 1.383(3) ?
C16 H16 . 0.9500 ?
C17 C18 . 1.387(3) ?
C17 H17 . 0.9500 ?
C18 C19 . 1.375(3) ?
C18 H18 . 0.9500 ?
C19 H19 . 0.9500 ?
O21 H21A . 0.73(2) ?
O22 H22A . 0.80(2) ?
O22 H22B . 0.81(2) ?

loop_
_geom_hbond_atom_site_label_D
_geom_hbond_atom_site_label_H
_geom_hbond_atom_site_label_A
_geom_hbond_site_symmetry_A
_geom_hbond_distance_DH
_geom_hbond_distance_HA
_geom_hbond_distance_DA
_geom_hbond_angle_DHA
O2 H2 Cl20 . 0.75(2) 2.51(2) 3.2379(15) 162(3)
N3 H3 Cl20 . 0.77(3) 2.57(3) 3.3132(18) 162(3)
O21 H21A Cl20 . 0.73(2) 2.48(2) 3.190(2) 166(3)
O22 H22A Cl20 2_656 0.80(2) 2.45(2) 3.241(2) 175(3)
O22 H22B Cl20 . 0.81(2) 2.40(2) 3.206(2) 176(3)
